data_1008834
loop_
_publ_author_name
'Aleonard, S'
'le Fur, Y'
'Gorius, M F'
'Roux, M T'

_publ_section_title
;
Structure cristalline de la phase $-beta-K Er2 F7. Composes isotypes
;
_journal_coden_ASTM JSSCBI
_journal_name_full 'Journal of Solid State Chemistry'
_journal_page_first 79
_journal_page_last 89
_journal_paper_doi 10.1016/0022-4596(80)90406-5
_journal_volume 34
_journal_year 1980
_chemical_formula_structural 'K Er2 F7'
_chemical_formula_sum 'Er2 F7 K'
_chemical_name_systematic 'Potassium dierbium fluoride - $-beta'
_space_group_IT_number 33
_symmetry_cell_setting orthorhombic
_symmetry_Int_Tables_number 33
_symmetry_space_group_name_Hall 'P 2c -2n'
_symmetry_space_group_name_H-M 'P n a 21'
_cell_angle_alpha 90
_cell_angle_beta 90
_cell_angle_gamma 90
_cell_formula_units_Z 8
_cell_length_a 11.82
_cell_length_b 13.333
_cell_length_c 7.816
_cell_volume 1231.8
_refine_ls_R_factor_all 0.042
_cod_database_code 1008834

loop_
_symmetry_equiv_pos_as_xyz
x,y,z
-x,-y,1/2+z
1/2-x,1/2+y,1/2+z
1/2+x,1/2-y,z

loop_
_atom_site_label
_atom_site_type_symbol
_atom_site_symmetry_multiplicity
_atom_site_Wyckoff_symbol
_atom_site_fract_x
_atom_site_fract_y
_atom_site_fract_z
_atom_site_occupancy
_atom_site_attached_hydrogens
_atom_site_calc_flag
K1 K1+ 4 a 0.08394(29) 0.09501(29) -0.00083(196) 1. 0 d
K2 K1+ 4 a 0.43428(57) 0.06870(67) -0.02025(129) 1. 0 d
Er1 Er3+ 4 a -0.00576(3) 0.74205(3) 0.00771(35) 1. 0 d
Er2 Er3+ 4 a 0.25564(10) 0.33715(8) 0.78143(15) 1. 0 d
Er3 Er3+ 4 a 0.24307(9) 0.83579(8) 0.73383(15) 1. 0 d
Er4 Er3+ 4 a 0.20963(3) 0.06215(3) 0.50825(39) 1. 0 d
F1 F1- 4 a 0.1616(7) 0.4204(9) 0.0076(21) 1. 0 d
F2 F1- 4 a 0.1744(20) 0.2021(18) 0.6619(32) 1. 0 d
F3 F1- 4 a 0.2831(15) 0.5016(15) 0.2721(20) 1. 0 d
F4 F1- 4 a 0.2204(14) 0.0028(6) 0.2421(17) 1. 0 d
F5 F1- 4 a 0.2431(7) 0.2338(7) 0.0096(41) 1. 0 d
F6 F1- 4 a 0.3647(6) 0.4044(5) 0.0026(38) 1. 0 d
F7 F1- 4 a 0.3124(9) 0.3374(8) 0.5132(25) 1. 0 d
F8 F1- 4 a 0.4289(13) 0.2679(17) 0.7656(19) 1. 0 d
F9 F1- 4 a 0.0887(8) 0.3699(10) 0.6828(16) 1. 0 d
F10 F1- 4 a 0.3764(6) 0.1245(11) 0.5089(35) 1. 0 d
F11 F1- 4 a 0.0245(9) 0.0886(7) 0.4925(27) 1. 0 d
F12 F1- 4 a 0.1640(12) 0.1963(10) 0.3342(20) 1. 0 d
F13 F1- 4 a 0.4252(14) 0.2660(12) 0.2589(21) 1. 0 d
F14 F1- 4 a 0.0851(22) 0.3843(13) 0.3369(35) 1. 0 d

loop_
_atom_type_symbol
_atom_type_oxidation_number
K1+ 1.000
Er3+ 3.000
F1- -1.000
